data_2213144
loop_
_publ_author_name
'Mi Tang'
'Lei Wang'
'Zheng-Ming Li'
'Hai-Bin Song'

_publ_section_title 1-(2,4-Dimethylphenyl)-3-methyl-4-(2-nitrophenylsulfonyl)-1<i>H</i>-1,2,4-triazol-5(4<i>H</i>)-one
_journal_coeditor_code BQ2006
_journal_issue 5
_journal_name_full 'Acta Crystallographica Section E'
_journal_page_first o2513
_journal_page_last o2514
_journal_paper_doi 10.1107/S1600536807018107
_journal_volume 63
_journal_year 2007
_chemical_formula_iupac 'C17 H16 N4 O5 S'
_chemical_formula_moiety 'C17 H16 N4 O5 S'
_chemical_formula_sum 'C17 H16 N4 O5 S'
_chemical_formula_weight 388.40
_chemical_name_systematic
;
1-(2,4-Dimethylphenyl)-3-methyl-4-(2-nitrophenylsulfonyl)-
1H-1,2,4-triazol-5(4H)-one
;
_space_group_IT_number 2
_symmetry_cell_setting triclinic
_symmetry_space_group_name_Hall '-P 1'
_symmetry_space_group_name_H-M 'P -1'
_atom_sites_solution_hydrogens geom
_atom_sites_solution_primary direct
_atom_sites_solution_secondary difmap
_cell_angle_alpha 96.040(3)
_cell_angle_beta 96.765(3)
_cell_angle_gamma 100.710(3)
_cell_formula_units_Z 2
_cell_length_a 7.8875(13)
_cell_length_b 7.9125(13)
_cell_length_c 15.029(3)
_cell_measurement_reflns_used 3037
_cell_measurement_temperature 294(2)
_cell_measurement_theta_max 26.37
_cell_measurement_theta_min 2.82
_cell_volume 907.4(3)
_computing_cell_refinement SMART
_computing_data_collection 'SMART (Bruker, 1999)'
_computing_data_reduction 'SAINT (Bruker, 1999)'
_computing_molecular_graphics 'SHELXTL (Bruker, 1999)'
_computing_publication_material SHELXTL
_computing_structure_refinement 'SHELXL97 (Sheldrick, 1997)'
_computing_structure_solution 'SHELXS97 (Sheldrick, 1997)'
_diffrn_ambient_temperature 294(2)
_diffrn_measured_fraction_theta_full 0.981
_diffrn_measured_fraction_theta_max 0.981
_diffrn_measurement_device_type 'Bruker SMART CCD area-detector'
_diffrn_measurement_method '\f and \w'
_diffrn_radiation_monochromator graphite
_diffrn_radiation_source 'fine-focus sealed tube'
_diffrn_radiation_type MoK\a
_diffrn_radiation_wavelength 0.71073
_diffrn_reflns_av_R_equivalents 0.0157
_diffrn_reflns_av_sigmaI/netI 0.0285
_diffrn_reflns_limit_h_max 9
_diffrn_reflns_limit_h_min -9
_diffrn_reflns_limit_k_max 9
_diffrn_reflns_limit_k_min -9
_diffrn_reflns_limit_l_max 15
_diffrn_reflns_limit_l_min -18
_diffrn_reflns_number 5214
_diffrn_reflns_theta_full 26.41
_diffrn_reflns_theta_max 26.41
_diffrn_reflns_theta_min 1.38
_diffrn_standards_number 0
_exptl_absorpt_coefficient_mu 0.216
_exptl_absorpt_correction_T_max 0.9663
_exptl_absorpt_correction_T_min 0.9541
_exptl_absorpt_correction_type multi-scan
_exptl_absorpt_process_details '(SADABS; Sheldrick, 1996)'
_exptl_crystal_colour colourless
_exptl_crystal_density_diffrn 1.422
_exptl_crystal_density_method 'not measured'
_exptl_crystal_description block
_exptl_crystal_F_000 404
_exptl_crystal_size_max 0.22
_exptl_crystal_size_mid 0.20
_exptl_crystal_size_min 0.16
_refine_diff_density_max 0.327
_refine_diff_density_min -0.313
_refine_ls_extinction_method none
_refine_ls_goodness_of_fit_ref 1.047
_refine_ls_hydrogen_treatment constr
_refine_ls_matrix_type full
_refine_ls_number_parameters 247
_refine_ls_number_reflns 3660
_refine_ls_number_restraints 0
_refine_ls_restrained_S_all 1.047
_refine_ls_R_factor_all 0.0479
_refine_ls_R_factor_gt 0.0381
_refine_ls_shift/su_max 0.009
_refine_ls_shift/su_mean 0.000
_refine_ls_structure_factor_coef Fsqd
_refine_ls_weighting_details 'calc w = 1/[\s^2^(Fo^2^)+(0.0545P)^2^+0.2272P] where P=(Fo^2^+2Fc^2^)/3'
_refine_ls_weighting_scheme calc
_refine_ls_wR_factor_gt 0.1014
_refine_ls_wR_factor_ref 0.1098
_reflns_number_gt 3035
_reflns_number_total 3660
_reflns_threshold_expression I>2\s(I)
_cod_data_source_file bq2006.cif
_cod_data_source_block I
_cod_depositor_comments
;
The following automatic conversions were performed:
'_symmetry_cell_setting' value 'Triclinic' changed to 'triclinic'
according to '/home/saulius/struct/CIF-dictionaries/cif_core.dic'
dictionary named 'cif_core.dic' version 2.4.1 from 2010-06-29.

Automatic conversion script
Id: cif_fix_enum 1527 2010-12-29 10:47:43Z saulius 

The following automatic conversions were performed:

'_symmetry_cell_setting' value 'Triclinic' changed to 'triclinic'
according to /home/saulius/struct/CIF-dictionaries/cif_core.dic
dictionary named 'cif_core.dic' version 2.4.1 from 2010-06-29.

Automatic conversion script
Id: cif_fix_values 1715 2011-07-08 13:25:40Z adriana 
;
_cod_database_code 2213144
_cod_database_fobs_code 2213144

loop_
_symmetry_equiv_pos_as_xyz
'x, y, z'
'-x, -y, -z'

loop_
_atom_site_type_symbol
_atom_site_label
_atom_site_fract_x
_atom_site_fract_y
_atom_site_fract_z
_atom_site_U_iso_or_equiv
_atom_site_adp_type
_atom_site_calc_flag
_atom_site_refinement_flags
_atom_site_occupancy
S S1 0.21260(6) 0.63080(5) 0.91267(3) 0.04105(14) Uani d . 1
O O1 0.40747(16) 0.44960(18) 0.77793(10) 0.0562(4) Uani d . 1
O O2 0.07301(17) 0.70888(17) 0.93693(9) 0.0524(3) Uani d . 1
O O3 0.28719(19) 0.52543(18) 0.97068(9) 0.0585(4) Uani d . 1
O O4 0.0917(2) 0.8587(2) 0.76488(12) 0.0743(5) Uani d . 1
O O5 0.1384(2) 1.1019(2) 0.85298(15) 0.0894(6) Uani d . 1
N N1 0.14249(19) 0.3573(2) 0.68355(11) 0.0496(4) Uani d . 1
N N2 0.13855(17) 0.50887(18) 0.81212(10) 0.0407(3) Uani d . 1
N N3 -0.03033(19) 0.3744(2) 0.68676(12) 0.0531(4) Uani d . 1
N N4 0.1816(2) 0.9698(2) 0.82287(13) 0.0553(4) Uani d . 1
C C1 0.1944(2) 0.2883(2) 0.60105(13) 0.0464(4) Uani d . 1
C C2 0.2375(3) 0.3978(3) 0.53730(15) 0.0564(5) Uani d . 1
C C3 0.2821(3) 0.3239(3) 0.45721(16) 0.0660(6) Uani d . 1
H H3 0.3106 0.3949 0.4134 0.079 Uiso calc R 1
C C4 0.2860(3) 0.1503(3) 0.44011(14) 0.0594(5) Uani d . 1
C C5 0.2438(4) 0.0477(3) 0.50524(17) 0.0756(7) Uani d . 1
H H5A 0.2466 -0.0697 0.4953 0.091 Uiso calc R 1
C C6 0.1974(3) 0.1142(3) 0.58528(16) 0.0684(6) Uani d . 1
H H6 0.1682 0.0420 0.6284 0.082 Uiso calc R 1
C C7 0.2341(4) 0.5882(3) 0.5532(2) 0.0941(9) Uani d . 1
H H7A 0.1194 0.6024 0.5634 0.141 Uiso calc R 1
H H7B 0.2643 0.6415 0.5012 0.141 Uiso calc R 1
H H7C 0.3165 0.6422 0.6051 0.141 Uiso calc R 1
C C8 0.3314(4) 0.0742(4) 0.35150(17) 0.0864(8) Uani d . 1
H H8A 0.2309 -0.0045 0.3184 0.130 Uiso calc R 1
H H8B 0.4242 0.0128 0.3632 0.130 Uiso calc R 1
H H8C 0.3679 0.1658 0.3166 0.130 Uiso calc R 1
C C9 0.2518(2) 0.4380(2) 0.75891(12) 0.0427(4) Uani d . 1
C C10 -0.0303(2) 0.4644(2) 0.76333(13) 0.0450(4) Uani d . 1
C C11 -0.1906(2) 0.5099(3) 0.79394(16) 0.0608(5) Uani d . 1
H H11A -0.2909 0.4467 0.7535 0.091 Uiso calc R 1
H H11B -0.1855 0.6322 0.7943 0.091 Uiso calc R 1
H H11C -0.1988 0.4803 0.8538 0.091 Uiso calc R 1
C C12 0.3843(2) 0.7934(2) 0.89039(11) 0.0372(4) Uani d . 1
C C13 0.5541(2) 0.7774(2) 0.91934(12) 0.0443(4) Uani d . 1
H H13 0.5745 0.6787 0.9438 0.053 Uiso calc R 1
C C14 0.6932(2) 0.9088(3) 0.91168(13) 0.0504(4) Uani d . 1
H H14 0.8066 0.8967 0.9300 0.061 Uiso calc R 1
C C15 0.6641(3) 1.0567(3) 0.87717(14) 0.0532(5) Uani d . 1
H H15 0.7582 1.1436 0.8721 0.064 Uiso calc R 1
C C16 0.4958(3) 1.0777(2) 0.84987(13) 0.0512(5) Uani d . 1
H H16 0.4762 1.1789 0.8279 0.061 Uiso calc R 1
C C17 0.3579(2) 0.9451(2) 0.85602(11) 0.0413(4) Uani d . 1

loop_
_atom_site_aniso_label
_atom_site_aniso_U_11
_atom_site_aniso_U_22
_atom_site_aniso_U_33
_atom_site_aniso_U_12
_atom_site_aniso_U_13
_atom_site_aniso_U_23
S1 0.0420(2) 0.0437(2) 0.0403(2) 0.01136(18) 0.00807(17) 0.01110(17)
O1 0.0338(7) 0.0637(8) 0.0700(9) 0.0187(6) 0.0019(6) -0.0063(7)
O2 0.0486(7) 0.0601(8) 0.0523(7) 0.0148(6) 0.0175(6) 0.0054(6)
O3 0.0625(9) 0.0600(8) 0.0559(8) 0.0119(7) 0.0026(7) 0.0273(7)
O4 0.0606(10) 0.0750(11) 0.0828(11) 0.0115(8) -0.0160(8) 0.0230(9)
O5 0.0733(11) 0.0641(10) 0.1437(18) 0.0392(9) 0.0219(11) 0.0196(11)
N1 0.0360(8) 0.0556(9) 0.0554(9) 0.0120(7) 0.0046(7) -0.0048(7)
N2 0.0334(7) 0.0401(7) 0.0499(8) 0.0117(6) 0.0054(6) 0.0048(6)
N3 0.0339(8) 0.0620(10) 0.0607(10) 0.0101(7) 0.0030(7) -0.0008(8)
N4 0.0501(9) 0.0522(10) 0.0703(11) 0.0167(8) 0.0096(8) 0.0261(9)
C1 0.0419(10) 0.0464(10) 0.0500(10) 0.0122(8) 0.0037(8) -0.0011(8)
C2 0.0602(12) 0.0446(10) 0.0672(13) 0.0150(9) 0.0156(10) 0.0048(9)
C3 0.0771(15) 0.0639(13) 0.0634(13) 0.0194(11) 0.0218(11) 0.0153(11)
C4 0.0622(13) 0.0634(13) 0.0523(11) 0.0213(10) 0.0038(10) -0.0048(10)
C5 0.114(2) 0.0469(12) 0.0701(15) 0.0316(13) 0.0144(14) -0.0014(11)
C6 0.1023(18) 0.0499(12) 0.0587(13) 0.0250(12) 0.0151(12) 0.0110(10)
C7 0.127(2) 0.0456(13) 0.121(2) 0.0236(14) 0.052(2) 0.0147(14)
C8 0.097(2) 0.0983(19) 0.0629(15) 0.0305(16) 0.0117(14) -0.0151(14)
C9 0.0376(9) 0.0398(9) 0.0522(10) 0.0123(7) 0.0073(8) 0.0031(7)
C10 0.0324(9) 0.0477(10) 0.0551(11) 0.0082(7) 0.0062(7) 0.0074(8)
C11 0.0334(10) 0.0765(14) 0.0736(14) 0.0137(9) 0.0116(9) 0.0051(11)
C12 0.0400(9) 0.0377(8) 0.0344(8) 0.0100(7) 0.0060(7) 0.0025(6)
C13 0.0440(10) 0.0463(9) 0.0434(9) 0.0147(8) 0.0025(7) 0.0031(7)
C14 0.0385(10) 0.0584(11) 0.0510(11) 0.0097(8) 0.0029(8) -0.0043(9)
C15 0.0492(11) 0.0497(11) 0.0561(11) 0.0004(8) 0.0118(9) -0.0020(9)
C16 0.0594(12) 0.0412(10) 0.0553(11) 0.0109(8) 0.0143(9) 0.0091(8)
C17 0.0437(9) 0.0421(9) 0.0409(9) 0.0136(7) 0.0086(7) 0.0068(7)

loop_
_atom_type_symbol
_atom_type_description
_atom_type_scat_dispersion_real
_atom_type_scat_dispersion_imag
_atom_type_scat_source
C C 0.0033 0.0016 'International Tables Vol C Tables 4.2.6.8 and 6.1.1.4'
H H 0.0000 0.0000 'International Tables Vol C Tables 4.2.6.8 and 6.1.1.4'
N N 0.0061 0.0033 'International Tables Vol C Tables 4.2.6.8 and 6.1.1.4'
O O 0.0106 0.0060 'International Tables Vol C Tables 4.2.6.8 and 6.1.1.4'
S S 0.1246 0.1234 'International Tables Vol C Tables 4.2.6.8 and 6.1.1.4'

loop_
_geom_angle_atom_site_label_1
_geom_angle_atom_site_label_2
_geom_angle_atom_site_label_3
_geom_angle
O3 S1 O2 120.32(9)
O3 S1 N2 107.57(8)
O2 S1 N2 106.24(8)
O3 S1 C12 107.59(8)
O2 S1 C12 109.41(8)
N2 S1 C12 104.64(7)
C9 N1 N3 112.77(15)
C9 N1 C1 125.77(15)
N3 N1 C1 120.52(15)
C10 N2 C9 107.73(14)
C10 N2 S1 130.31(12)
C9 N2 S1 121.89(12)
C10 N3 N1 105.97(15)
O5 N4 O4 124.72(19)
O5 N4 C17 117.69(18)
O4 N4 C17 117.54(16)
C6 C1 C2 120.86(18)
C6 C1 N1 119.82(18)
C2 C1 N1 119.30(16)
C1 C2 C3 117.21(18)
C1 C2 C7 121.6(2)
C3 C2 C7 121.2(2)
C4 C3 C2 122.9(2)
C4 C3 H3 118.6
C2 C3 H3 118.6
C5 C4 C3 117.8(2)
C5 C4 C8 120.9(2)
C3 C4 C8 121.3(2)
C4 C5 C6 121.5(2)
C4 C5 H5A 119.2
C6 C5 H5A 119.2
C1 C6 C5 119.7(2)
C1 C6 H6 120.2
C5 C6 H6 120.2
C2 C7 H7A 109.5
C2 C7 H7B 109.5
H7A C7 H7B 109.5
C2 C7 H7C 109.5
H7A C7 H7C 109.5
H7B C7 H7C 109.5
C4 C8 H8A 109.5
C4 C8 H8B 109.5
H8A C8 H8B 109.5
C4 C8 H8C 109.5
H8A C8 H8C 109.5
H8B C8 H8C 109.5
O1 C9 N1 129.98(17)
O1 C9 N2 127.22(17)
N1 C9 N2 102.81(14)
N3 C10 N2 110.72(15)
N3 C10 C11 123.10(17)
N2 C10 C11 126.17(17)
C10 C11 H11A 109.5
C10 C11 H11B 109.5
H11A C11 H11B 109.5
C10 C11 H11C 109.5
H11A C11 H11C 109.5
H11B C11 H11C 109.5
C13 C12 C17 118.55(16)
C13 C12 S1 117.42(13)
C17 C12 S1 123.54(13)
C14 C13 C12 120.05(17)
C14 C13 H13 120.0
C12 C13 H13 120.0
C15 C14 C13 120.37(17)
C15 C14 H14 119.8
C13 C14 H14 119.8
C14 C15 C16 120.71(18)
C14 C15 H15 119.6
C16 C15 H15 119.6
C17 C16 C15 118.70(18)
C17 C16 H16 120.6
C15 C16 H16 120.6
C16 C17 C12 121.58(16)
C16 C17 N4 116.93(16)
C12 C17 N4 121.48(16)

loop_
_geom_bond_atom_site_label_1
_geom_bond_atom_site_label_2
_geom_bond_distance
S1 O3 1.4198(13)
S1 O2 1.4236(13)
S1 N2 1.6827(15)
S1 C12 1.7752(17)
O1 C9 1.212(2)
O4 N4 1.223(2)
O5 N4 1.218(2)
N1 C9 1.359(2)
N1 N3 1.400(2)
N1 C1 1.437(2)
N2 C10 1.406(2)
N2 C9 1.418(2)
N3 C10 1.288(2)
N4 C17 1.476(2)
C1 C6 1.378(3)
C1 C2 1.388(3)
C2 C3 1.394(3)
C2 C7 1.506(3)
C3 C4 1.378(3)
C3 H3 0.9300
C4 C5 1.368(3)
C4 C8 1.513(3)
C5 C6 1.379(3)
C5 H5A 0.9300
C6 H6 0.9300
C7 H7A 0.9600
C7 H7B 0.9600
C7 H7C 0.9600
C8 H8A 0.9600
C8 H8B 0.9600
C8 H8C 0.9600
C10 C11 1.487(2)
C11 H11A 0.9600
C11 H11B 0.9600
C11 H11C 0.9600
C12 C13 1.392(2)
C12 C17 1.396(2)
C13 C14 1.388(3)
C13 H13 0.9300
C14 C15 1.375(3)
C14 H14 0.9300
C15 C16 1.387(3)
C15 H15 0.9300
C16 C17 1.383(3)
C16 H16 0.9300

loop_
_geom_hbond_atom_site_label_D
_geom_hbond_atom_site_label_H
_geom_hbond_atom_site_label_A
_geom_hbond_site_symmetry_A
_geom_hbond_distance_DH
_geom_hbond_distance_HA
_geom_hbond_distance_DA
_geom_hbond_angle_DHA
_geom_hbond_publ_flag
C11 H11A O1 1_655 0.96 2.45 3.093(6) 124 yes
C13 H13 O3 . 0.93 2.46 2.855(2) 105 yes
C13 H13 O3 2_665 0.93 2.49 3.391(6) 163 yes
C16 H16 O1 1_545 0.93 2.47 3.401(4) 176 yes

loop_
_geom_torsion_atom_site_label_1
_geom_torsion_atom_site_label_2
_geom_torsion_atom_site_label_3
_geom_torsion_atom_site_label_4
_geom_torsion
O3 S1 N2 C10 121.23(16)
O2 S1 N2 C10 -8.84(18)
C12 S1 N2 C10 -124.55(16)
O3 S1 N2 C9 -62.14(15)
O2 S1 N2 C9 167.79(13)
C12 S1 N2 C9 52.09(15)
C9 N1 N3 C10 -0.2(2)
C1 N1 N3 C10 -169.70(17)
C9 N1 C1 C6 97.2(2)
N3 N1 C1 C6 -94.7(2)
C9 N1 C1 C2 -84.2(2)
N3 N1 C1 C2 83.9(2)
C6 C1 C2 C3 0.4(3)
N1 C1 C2 C3 -178.17(18)
C6 C1 C2 C7 179.7(2)
N1 C1 C2 C7 1.1(3)
C1 C2 C3 C4 -0.5(3)
C7 C2 C3 C4 -179.7(2)
C2 C3 C4 C5 0.0(4)
C2 C3 C4 C8 178.7(2)
C3 C4 C5 C6 0.6(4)
C8 C4 C5 C6 -178.1(2)
C2 C1 C6 C5 0.1(4)
N1 C1 C6 C5 178.7(2)
C4 C5 C6 C1 -0.6(4)
N3 N1 C9 O1 -179.53(19)
C1 N1 C9 O1 -10.6(3)
N3 N1 C9 N2 0.2(2)
C1 N1 C9 N2 169.10(16)
C10 N2 C9 O1 179.57(18)
S1 N2 C9 O1 2.3(3)
C10 N2 C9 N1 -0.18(18)
S1 N2 C9 N1 -177.49(12)
N1 N3 C10 N2 0.0(2)
N1 N3 C10 C11 -179.10(18)
C9 N2 C10 N3 0.1(2)
S1 N2 C10 N3 177.10(13)
C9 N2 C10 C11 179.20(18)
S1 N2 C10 C11 -3.8(3)
O3 S1 C12 C13 9.02(16)
O2 S1 C12 C13 141.34(13)
N2 S1 C12 C13 -105.18(13)
O3 S1 C12 C17 -162.80(14)
O2 S1 C12 C17 -30.49(17)
N2 S1 C12 C17 82.99(15)
C17 C12 C13 C14 -1.6(3)
S1 C12 C13 C14 -173.82(13)
C12 C13 C14 C15 1.3(3)
C13 C14 C15 C16 0.3(3)
C14 C15 C16 C17 -1.5(3)
C15 C16 C17 C12 1.2(3)
C15 C16 C17 N4 -177.62(17)
C13 C12 C17 C16 0.3(3)
S1 C12 C17 C16 172.08(14)
C13 C12 C17 N4 179.11(16)
S1 C12 C17 N4 -9.2(2)
O5 N4 C17 C16 -53.4(3)
O4 N4 C17 C16 124.17(19)
O5 N4 C17 C12 127.8(2)
O4 N4 C17 C12 -54.7(2)

loop_
_cod_related_entry_id
_cod_related_entry_database
_cod_related_entry_code
1 ChemSpider 21124858
